data_7226257
loop_
_publ_author_name
'He, Jianqiao'
'Zhang, Xian'
'Guo, Pan'
'Cheng, Ye'
'Zheng, Chong'
'Huang, Fuqiang'

_publ_section_title
;
 Synthesis, structure, and optical properties of K2.4Ga2.4M1.6Q8(M = Si,
 Ge; Q = S, Se) crystals and glasses
;
_journal_issue 80
_journal_name_full 'RSC Adv.'
_journal_page_first 76789
_journal_paper_doi 10.1039/C6RA11079G
_journal_volume 6
_journal_year 2016
_chemical_formula_sum 'Ga2.4 K2.4 S8 Si1.6'
_chemical_formula_weight 562.60
_space_group_crystal_system tetragonal
_space_group_IT_number 140
_space_group_name_Hall '-I 4 2c'
_space_group_name_H-M_alt 'I 4/m c m'
_symmetry_space_group_name_Hall '-I 4 2c'
_symmetry_space_group_name_H-M 'I 4/m c m'
_audit_creation_method SHELXL-2014/7
_audit_update_record
;
2016-04-26 deposited with the CCDC.
2016-07-25 downloaded from the CCDC.
;
_cell_angle_alpha 90
_cell_angle_beta 90
_cell_angle_gamma 90
_cell_formula_units_Z 1
_cell_length_a 7.8910(7)
_cell_length_b 7.8910(7)
_cell_length_c 5.8660(5)
_cell_measurement_reflns_used 25
_cell_measurement_temperature 273(2)
_cell_measurement_theta_max 15
_cell_measurement_theta_min 7.5
_cell_volume 365.26(6)
_computing_structure_refinement 'SHELXL-2014/7 (Sheldrick, 2014)'
_diffrn_ambient_temperature 273(2)
_diffrn_measured_fraction_theta_full 0.981
_diffrn_measured_fraction_theta_max 0.981
_diffrn_measurement_device_type 'CCD area detector'
_diffrn_measurement_method 'phi and omega scans'
_diffrn_radiation_type MoK\a
_diffrn_radiation_wavelength 0.71073
_diffrn_reflns_av_R_equivalents 0.0269
_diffrn_reflns_av_unetI/netI 0.0093
_diffrn_reflns_Laue_measured_fraction_full 0.981
_diffrn_reflns_Laue_measured_fraction_max 0.981
_diffrn_reflns_limit_h_max 9
_diffrn_reflns_limit_h_min -9
_diffrn_reflns_limit_k_max 9
_diffrn_reflns_limit_k_min -9
_diffrn_reflns_limit_l_max 6
_diffrn_reflns_limit_l_min -6
_diffrn_reflns_number 2003
_diffrn_reflns_point_group_measured_fraction_full 0.981
_diffrn_reflns_point_group_measured_fraction_max 0.981
_diffrn_reflns_theta_full 24.874
_diffrn_reflns_theta_max 24.874
_diffrn_reflns_theta_min 3.652
_exptl_absorpt_coefficient_mu 6.328
_exptl_absorpt_correction_T_max 0.969
_exptl_absorpt_correction_T_min 0.927
_exptl_absorpt_correction_type multi-scan
_exptl_crystal_colour pale
_exptl_crystal_density_diffrn 2.558
_exptl_crystal_description bar
_exptl_crystal_F_000 270
_exptl_crystal_size_max 0.063
_exptl_crystal_size_mid 0.010
_exptl_crystal_size_min 0.005
_refine_diff_density_max 1.104
_refine_diff_density_min -1.037
_refine_diff_density_rms 0.120
_refine_ls_extinction_method none
_refine_ls_goodness_of_fit_ref 1.245
_refine_ls_hydrogen_treatment undef
_refine_ls_matrix_type full
_refine_ls_number_parameters 9
_refine_ls_number_reflns 101
_refine_ls_number_restraints 0
_refine_ls_restrained_S_all 1.245
_refine_ls_R_factor_all 0.0250
_refine_ls_R_factor_gt 0.0247
_refine_ls_shift/su_max 0.000
_refine_ls_shift/su_mean 0.000
_refine_ls_structure_factor_coef Fsqd
_refine_ls_weighting_details 'w=1/[\s^2^(Fo^2^)+(0.0427P)^2^+1.1681P] where P=(Fo^2^+2Fc^2^)/3'
_refine_ls_weighting_scheme calc
_refine_ls_wR_factor_gt 0.0717
_refine_ls_wR_factor_ref 0.0720
_reflns_Friedel_coverage 0.000
_reflns_number_gt 98
_reflns_number_total 101
_reflns_threshold_expression 'I > 2\s(I)'
_cod_data_source_file c6ra11079g2.cif
_cod_data_source_block I4-mcm
_cod_original_cell_volume 365.26(7)
_cod_database_code 7226257
_shelx_shelxl_version_number 2014/7
_shelx_space_group_comment
;
The symmetry employed for this shelxl refinement is uniquely defined
by the following loop, which should always be used as a source of
symmetry information in preference to the above space-group names.
They are only intended as comments.
;
_shelx_estimated_absorpt_t_min 0.691
_shelx_estimated_absorpt_t_max 0.969

loop_
_space_group_symop_operation_xyz
'x, y, z'
'-x, -y, z'
'-y, x, z'
'y, -x, z'
'-x, y, -z+1/2'
'x, -y, -z+1/2'
'y, x, -z+1/2'
'-y, -x, -z+1/2'
'x+1/2, y+1/2, z+1/2'
'-x+1/2, -y+1/2, z+1/2'
'-y+1/2, x+1/2, z+1/2'
'y+1/2, -x+1/2, z+1/2'
'-x+1/2, y+1/2, -z+1'
'x+1/2, -y+1/2, -z+1'
'y+1/2, x+1/2, -z+1'
'-y+1/2, -x+1/2, -z+1'
'-x, -y, -z'
'x, y, -z'
'y, -x, -z'
'-y, x, -z'
'x, -y, z-1/2'
'-x, y, z-1/2'
'-y, -x, z-1/2'
'y, x, z-1/2'
'-x+1/2, -y+1/2, -z+1/2'
'x+1/2, y+1/2, -z+1/2'
'y+1/2, -x+1/2, -z+1/2'
'-y+1/2, x+1/2, -z+1/2'
'x+1/2, -y+1/2, z'
'-x+1/2, y+1/2, z'
'-y+1/2, -x+1/2, z'
'y+1/2, x+1/2, z'

loop_
_atom_site_label
_atom_site_type_symbol
_atom_site_fract_x
_atom_site_fract_y
_atom_site_fract_z
_atom_site_U_iso_or_equiv
_atom_site_adp_type
_atom_site_occupancy
_atom_site_site_symmetry_order
_atom_site_calc_flag
_atom_site_refinement_flags_posn
_atom_site_refinement_flags_adp
_atom_site_refinement_flags_occupancy
Ga Ga 0.5000 0.0000 0.2500 0.0182(5) Uani 0.6 8 d S T P
Si Si 0.5000 0.0000 0.2500 0.0182(5) Uani 0.4 8 d S T P
S S 0.64982(14) 0.14982(14) 0.5000 0.0294(6) Uani 1 4 d S T P
K K 0.5000 0.5000 0.7500 0.132(4) Uani 0.6 8 d S T P

loop_
_atom_site_aniso_label
_atom_site_aniso_U_11
_atom_site_aniso_U_22
_atom_site_aniso_U_33
_atom_site_aniso_U_23
_atom_site_aniso_U_13
_atom_site_aniso_U_12
Ga 0.0223(6) 0.0223(6) 0.0100(7) 0.000 0.000 0.000
Si 0.0223(6) 0.0223(6) 0.0100(7) 0.000 0.000 0.000
S 0.0305(7) 0.0305(7) 0.0273(10) 0.000 0.000 -0.0102(7)
K 0.0270(14) 0.0270(14) 0.342(14) 0.000 0.000 0.000

loop_
_atom_type_symbol
_atom_type_description
_atom_type_scat_dispersion_real
_atom_type_scat_dispersion_imag
_atom_type_scat_source
Si Si 0.0817 0.0704 'International Tables Vol C Tables 4.2.6.8 and 6.1.1.4'
S S 0.1246 0.1234 'International Tables Vol C Tables 4.2.6.8 and 6.1.1.4'
K K 0.2009 0.2494 'International Tables Vol C Tables 4.2.6.8 and 6.1.1.4'
Ga Ga 0.2307 1.6083 'International Tables Vol C Tables 4.2.6.8 and 6.1.1.4'

loop_
_geom_angle_atom_site_label_1
_geom_angle_atom_site_label_2
_geom_angle_atom_site_label_3
_geom_angle
_geom_angle_site_symmetry_1
_geom_angle_site_symmetry_3
S Ga S 115.77(3) . 27
S Ga S 115.77(3) . 11_544
S Ga S 97.49(6) 27 11_544
S Ga S 97.49(6) . 17_656
S Ga S 115.77(3) 27 17_656
S Ga S 115.77(3) 11_544 17_656
S Ga Ga 131.25(3) . 17_655
S Ga Ga 48.75(3) 27 17_655
S Ga Ga 48.75(3) 11_544 17_655
S Ga Ga 131.25(3) 17_656 17_655
S Ga Ga 48.75(3) . 17_656
S Ga Ga 131.25(3) 27 17_656
S Ga Ga 131.25(3) 11_544 17_656
S Ga Ga 48.75(3) 17_656 17_656
Ga Ga Ga 180.0 17_655 17_656
S Ga K 57.887(15) . 17_666
S Ga K 122.114(15) 27 17_666
S Ga K 57.887(15) 11_544 17_666
S Ga K 122.114(15) 17_656 17_666
Ga Ga K 90.0 17_655 17_666
Ga Ga K 90.0 17_656 17_666
S Ga K 122.113(15) . 9_444
S Ga K 122.114(15) 27 9_444
S Ga K 57.886(15) 11_544 9_444
S Ga K 57.886(15) 17_656 9_444
Ga Ga K 90.0 17_655 9_444
Ga Ga K 90.0 17_656 9_444
K Ga K 90.0 17_666 9_444
S Ga K 57.887(15) . 9_544
S Ga K 57.887(15) 27 9_544
S Ga K 122.114(15) 11_544 9_544
S Ga K 122.114(15) 17_656 9_544
Ga Ga K 90.0 17_655 9_544
Ga Ga K 90.0 17_656 9_544
K Ga K 90.0 17_666 9_544
K Ga K 180.0 9_444 9_544
S Ga K 122.113(15) . 17_656
S Ga K 57.886(15) 27 17_656
S Ga K 122.113(15) 11_544 17_656
S Ga K 57.886(15) 17_656 17_656
Ga Ga K 90.0 17_655 17_656
Ga Ga K 90.0 17_656 17_656
K Ga K 180.0 17_666 17_656
K Ga K 90.0 9_444 17_656
K Ga K 90.0 9_544 17_656
Ga S Si 82.5 . 17_656
Ga S Ga 82.51(6) . 17_656
Si S Ga 0.0 17_656 17_656
Ga S K 122.72(2) . 25_656
Si S K 87.831(7) 17_656 25_656
Ga S K 87.831(7) 17_656 25_656
Ga S K 122.72(2) . .
Si S K 87.831(7) 17_656 .
Ga S K 87.831(7) 17_656 .
K S K 113.07(3) 25_656 .
Ga S K 87.831(7) . 9_544
Si S K 122.72(2) 17_656 9_544
Ga S K 122.72(2) 17_656 9_544
K S K 52.018(11) 25_656 9_544
K S K 140.94(5) . 9_544
Ga S K 87.831(7) . 17_666
Si S K 122.72(2) 17_656 17_666
Ga S K 122.72(2) 17_656 17_666
K S K 140.94(5) 25_656 17_666
K S K 52.018(11) . 17_666
K S K 113.07(3) 9_544 17_666
K K K 180.0 17_667 17_666
K K S 116.009(5) 17_667 19_566
K K S 63.991(5) 17_666 19_566
K K S 63.991(5) 17_667 27_566
K K S 116.009(5) 17_666 27_566
S K S 140.94(5) 19_566 27_566
K K S 63.991(5) 17_667 25_656
K K S 116.009(5) 17_666 25_656
S K S 138.59(5) 19_566 25_656
S K S 78.913(4) 27_566 25_656
K K S 116.009(5) 17_667 3_655
K K S 63.991(6) 17_666 3_655
S K S 127.981(11) 19_566 3_655
S K S 66.93(3) 27_566 3_655
S K S 68.57(4) 25_656 3_655
K K S 63.991(5) 17_667 11_545
K K S 116.009(5) 17_666 11_545
S K S 66.93(3) 19_566 11_545
S K S 127.981(11) 27_566 11_545
S K S 78.913(4) 25_656 11_545
S K S 140.94(5) 3_655 11_545
K K S 116.009(5) 17_667 17_666
K K S 63.991(5) 17_666 17_666
S K S 78.913(4) 19_566 17_666
S K S 68.57(4) 27_566 17_666
S K S 140.94(5) 25_656 17_666
S K S 78.913(4) 3_655 17_666
S K S 138.59(5) 11_545 17_666
K K S 63.991(5) 17_667 9_455
K K S 116.009(5) 17_666 9_455
S K S 68.57(4) 19_566 9_455
S K S 78.913(4) 27_566 9_455
S K S 127.981(11) 25_656 9_455
S K S 138.59(5) 3_655 9_455
S K S 78.913(4) 11_545 9_455
S K S 66.93(3) 17_666 9_455
K K S 116.009(5) 17_667 .
K K S 63.991(5) 17_666 .
S K S 78.913(4) 19_566 .
S K S 138.59(5) 27_566 .
S K S 66.93(3) 25_656 .
S K S 78.914(4) 3_655 .
S K S 68.56(4) 11_545 .
S K S 127.981(11) 17_666 .
S K S 140.94(5) 9_455 .
K K Ga 90.0 17_667 17_666
K K Ga 90.0 17_666 17_666
S K Ga 110.70(2) 19_566 17_666
S K Ga 34.28(2) 27_566 17_666
S K Ga 110.70(2) 25_656 17_666
S K Ga 69.30(2) 3_655 17_666
S K Ga 145.72(2) 11_545 17_666
S K Ga 34.28(2) 17_666 17_666
S K Ga 69.30(2) 9_455 17_666
S K Ga 145.72(2) . 17_666
K K Ga 90.0 17_667 9
K K Ga 90.0 17_666 9
S K Ga 145.72(2) 19_566 9
S K Ga 69.30(2) 27_566 9
S K Ga 34.28(2) 25_656 9
S K Ga 34.28(2) 3_655 9
S K Ga 110.70(2) 11_545 9
S K Ga 110.70(2) 17_666 9
S K Ga 145.72(2) 9_455 9
S K Ga 69.30(2) . 9
Ga K Ga 90.0 17_666 9

loop_
_geom_bond_atom_site_label_1
_geom_bond_atom_site_label_2
_geom_bond_distance
_geom_bond_site_symmetry_2
Ga S 2.2240(12) .
Ga S 2.2240(12) 27
Ga S 2.2240(12) 11_544
Ga S 2.2240(12) 17_656
Ga Ga 2.9330(3) 17_655
Ga Ga 2.9330(3) 17_656
Ga K 3.9455(4) 17_666
Ga K 3.9455(4) 9_444
Ga K 3.9455(4) 9_544
Ga K 3.9455(4) 17_656
S Si 2.2240(12) 17_656
S Ga 2.2240(12) 17_656
S K 3.3442(6) 25_656
S K 3.3442(6) .
S K 3.3442(6) 9_544
S K 3.3442(6) 17_666
K K 2.9330(2) 17_667
K K 2.9330(3) 17_666
K S 3.3442(6) 19_566
K S 3.3442(6) 27_566
K S 3.3442(6) 25_656
K S 3.3442(6) 3_655
K S 3.3442(6) 11_545
K S 3.3442(6) 17_666
K S 3.3442(6) 9_455
K Ga 3.9455(4) 17_666
K Ga 3.9455(4) 9
